data_2104587
loop_
_publ_author_name
'Marsh, Richard E.'

_publ_section_title
;
 Space groups <i>P</i>1 and <i>Cc</i>: how are they doing?
;
_journal_coeditor_code BK5088
_journal_issue 6
_journal_name_full 'Acta Crystallographica Section B'
_journal_page_first 782
_journal_page_last 783
_journal_paper_doi 10.1107/S0108768109046448
_journal_volume 65
_journal_year 2009
_chemical_formula_moiety 'C45 H31 F8 N2 Ni O2, C24 B F20, C H2 Cl2'
_chemical_formula_sum 'C70 H33 B Cl2 F28 N2 Ni O2'
_chemical_formula_weight 1606.40
_chemical_name_systematic
;
(Acetylacetonato)-(N,N'-bis(2,6-bis(3,5-difluorophenyl)phenyl)-1,4-diaza-
2,3-dimethylbutadiene)-nickel(ii) tetrakis(pentafluorophenyl)borate 
dichloromethane solvent
;
_space_group_IT_number 2
_symmetry_cell_setting triclinic
_symmetry_space_group_name_Hall '-P 1'
_symmetry_space_group_name_H-M 'P -1'
_cell_angle_alpha 92.87(3)
_cell_angle_beta 90.92(3)
_cell_angle_gamma 94.06(3)
_cell_formula_units_Z 2
_cell_length_a 13.518(3)
_cell_length_b 14.663(3)
_cell_length_c 16.499(3)
_cell_measurement_temperature 293(2)
_cell_volume 3257.4(12)
_diffrn_ambient_temperature 293(2)
_diffrn_radiation_monochromator graphite
_diffrn_radiation_source 'fine-focus sealed tube'
_diffrn_radiation_type MoK\a
_diffrn_radiation_wavelength 0.71073
_exptl_crystal_density_diffrn 1.638
_exptl_crystal_density_method 'not measured'
_exptl_crystal_F_000 1604
_cod_data_source_file bk5088.cif
_cod_data_source_block XIJPUC
_cod_original_cell_volume 3257.5(11)
_cod_original_sg_symbol_H-M P-1
_cod_database_code 2104587

loop_
_symmetry_equiv_pos_as_xyz
'x, y, z'
'-x, -y, -z'

loop_
_atom_site_label
_atom_site_type_symbol
_atom_site_fract_x
_atom_site_fract_y
_atom_site_fract_z
_atom_site_occupancy
Ni1 Ni 0.24505 0.54376 0.30820 1
N1 N 0.2482 0.4533 0.2238 1
N2 N 0.2808 0.6224 0.2254 1
O1 O 0.2106 0.4590 0.3813 1
O2 O 0.2472 0.6416 0.3791 1
C1 C 0.1640 0.3944 0.5039 1
H1 H 0.0982 0.3866 0.5100 1
H2 H 0.1926 0.4006 0.5531 1
H3 H 0.1837 0.3434 0.4790 1
C2 C 0.1911 0.4770 0.4562 1
C3 C 0.1944 0.5634 0.4933 1
H4 H 0.1762 0.5694 0.5473 1
C4 C 0.2234 0.6412 0.4540 1
C5 C 0.2294 0.7335 0.4962 1
C6 C 0.2707 0.4829 0.1530 1
C7 C 0.2912 0.5842 0.1549 1
C8 C 0.2764 0.4272 0.0759 1
H5 H 0.2707 0.3645 0.0868 1
H6 H 0.3380 0.4412 0.0510 1
H7 H 0.2244 0.4400 0.0402 1
C9 C 0.3218 0.6315 0.0803 1
H8 H 0.3263 0.6954 0.0908 1
H9 H 0.2748 0.6162 0.0382 1
H10 H 0.3840 0.6134 0.0638 1
C10 C 0.3007 0.7210 0.2398 1
C11 C 0.2219 0.7778 0.2439 1
C12 C 0.2440 0.8700 0.2640 1
H11 H 0.1927 0.9092 0.2663 1
C13 C 0.3395 0.9054 0.2806 1
H12 H 0.3522 0.9674 0.2942 1
C14 C 0.4160 0.8484 0.2778 1
H13 H 0.4807 0.8724 0.2890 1
C15 C 0.3977 0.7558 0.2584 1
C16 C 0.4816 0.6942 0.2620 1
C17 C 0.5001 0.6547 0.3354 1
H14 H 0.4590 0.6623 0.3795 1
C18 C 0.5822 0.6040 0.3396 1
C19 C 0.6437 0.5915 0.2762 1
H15 H 0.6989 0.5578 0.2812 1
C20 C 0.6217 0.6297 0.2056 1
C21 C 0.5414 0.6817 0.1963 1
H16 H 0.5286 0.7077 0.1474 1
C22 C 0.1160 0.7428 0.2325 1
C23 C 0.0562 0.7450 0.2994 1
H17 H 0.0834 0.7635 0.3502 1
C24 C -0.0430 0.7200 0.2912 1
C25 C -0.0859 0.6936 0.2176 1
H18 H -0.1536 0.6788 0.2119 1
C26 C -0.0244 0.6898 0.1526 1
C27 C 0.0752 0.7133 0.1572 1
H19 H 0.1143 0.7096 0.1115 1
C28 C 0.2240 0.3552 0.2310 1
C29 C 0.1278 0.3187 0.2109 1
C30 C 0.1068 0.2256 0.2144 1
H20 H 0.0440 0.2000 0.1990 1
C31 C 0.1774 0.1693 0.2406 1
H21 H 0.1626 0.1066 0.2419 1
C32 C 0.2702 0.2070 0.2641 1
H22 H 0.3166 0.1693 0.2836 1
C33 C 0.2961 0.2998 0.2594 1
C34 C 0.4004 0.3346 0.2830 1
C35 C 0.4678 0.3602 0.2252 1
H23 H 0.4478 0.3658 0.1716 1
C36 C 0.5664 0.3773 0.2498 1
C37 C 0.5985 0.3696 0.3272 1
H24 H 0.6652 0.3796 0.3418 1
C38 C 0.5290 0.3466 0.3820 1
C39 C 0.4302 0.3276 0.3625 1
H25 H 0.3852 0.3108 0.4016 1
C40 C 0.0454 0.3769 0.1904 1
C41 C 0.0116 0.3810 0.1110 1
H26 H 0.0442 0.3532 0.0682 1
C42 C -0.0710 0.4274 0.0974 1
C43 C -0.1237 0.4665 0.1575 1
H27 H -0.1810 0.4956 0.1465 1
C44 C -0.0880 0.4607 0.2354 1
C45 C -0.0046 0.4182 0.2529 1
H28 H 0.0185 0.4169 0.3062 1
F1 F 0.6024 0.5673 0.4115 1
F2 F 0.6817 0.6167 0.1416 1
F3 F -0.0996 0.7222 0.3574 1
F4 F -0.0656 0.6630 0.0786 1
F5 F 0.6322 0.4000 0.1917 1
F6 F 0.5596 0.3410 0.4598 1
F7 F -0.1036 0.4332 0.0196 1
F8 F -0.1395 0.4976 0.2970 1
C46 C 0.6524 0.0090 -0.0395 1
H32 H 0.6438 0.0020 0.0176 1
H33 H 0.6382 -0.0502 -0.0668 1
Cl1 Cl 0.5680 0.0804 -0.0724 1
Cl2 Cl 0.7746 0.0450 -0.0566 1
B1 B 0.7746 0.0184 0.2600 1
C47 C 0.8015 -0.0540 0.1850 1
C48 C 0.7266 -0.1087 0.1456 1
C49 C 0.7375 -0.1625 0.0762 1
C50 C 0.8284 -0.1630 0.0416 1
C51 C 0.9068 -0.1106 0.0769 1
C52 C 0.8926 -0.0580 0.1468 1
C53 C 0.7116 0.0914 0.2106 1
C54 C 0.6100 0.0960 0.2081 1
C55 C 0.5606 0.1520 0.1591 1
C56 C 0.6131 0.2069 0.1089 1
C57 C 0.7140 0.2063 0.1077 1
C58 C 0.7604 0.1488 0.1565 1
C59 C 0.8732 0.0656 0.3104 1
C60 C 0.8936 0.1564 0.3336 1
C61 C 0.9718 0.1886 0.3840 1
C62 C 1.0353 0.1304 0.4144 1
C63 C 1.0194 0.0384 0.3942 1
C64 C 0.9398 0.0094 0.3440 1
C65 C 0.7128 -0.0282 0.3344 1
C66 C 0.6750 0.0288 0.3939 1
C67 C 0.6362 0.0016 0.4661 1
C68 C 0.6360 -0.0891 0.4834 1
C69 C 0.6712 -0.1495 0.4270 1
C70 C 0.7074 -0.1190 0.3550 1
F9 F 0.6335 -0.1094 0.1748 1
F10 F 0.6592 -0.2122 0.0402 1
F11 F 0.8405 -0.2131 -0.0280 1
F12 F 0.9962 -0.1102 0.0432 1
F13 F 0.9738 -0.0078 0.1766 1
F14 F 0.5504 0.0442 0.2558 1
F15 F 0.4611 0.1520 0.1598 1
F16 F 0.5656 0.2631 0.0600 1
F17 F 0.7676 0.2602 0.0578 1
F18 F 0.8598 0.1484 0.1498 1
F19 F 0.8362 0.2221 0.3072 1
F20 F 0.9860 0.2801 0.4032 1
F21 F 1.1124 0.1614 0.4626 1
F22 F 1.0808 -0.0212 0.4229 1
F23 F 0.9270 -0.0820 0.3288 1
F24 F 0.6756 0.1294 0.3832 1
F25 F 0.6023 0.0625 0.5212 1
F26 F 0.6009 -0.1180 0.5545 1
F27 F 0.6719 -0.2383 0.4438 1
F28 F 0.7394 -0.1837 0.3024 1

loop_
_geom_angle_atom_site_label_1
_geom_angle_atom_site_label_2
_geom_angle_atom_site_label_3
_geom_angle
_geom_angle_site_symmetry_1
_geom_angle_site_symmetry_2
_geom_angle_site_symmetry_3
_geom_angle_publ_flag
O1 Ni1 O2 95.98 . . . yes
O1 Ni1 N1 91.82 . . . yes
O1 Ni1 N2 174.71 . . . yes
O2 Ni1 N1 172.19 . . . yes
O2 Ni1 N2 89.31 . . . yes
N1 Ni1 N2 82.89 . . . yes
Ni1 O1 C2 125.16 . . . yes
Ni1 O2 C4 126.57 . . . yes
Ni1 N1 C6 115.53 . . . yes
Ni1 N1 C28 125.67 . . . yes
C6 N1 C28 118.76 . . . yes
Ni1 N2 C7 116.15 . . . yes
Ni1 N2 C10 122.95 . . . yes
C7 N2 C10 120.83 . . . yes
O1 C2 C1 114.72 . . . yes
O1 C2 C3 125.06 . . . yes
C1 C2 C3 120.22 . . . no
C2 C3 C4 122.92 . . . no
O2 C4 C3 124.12 . . . yes
O2 C4 C5 114.01 . . . yes
C3 C4 C5 121.87 . . . no
N1 C6 C7 112.56 . . . yes
N1 C6 C8 126.92 . . . yes
C7 C6 C8 120.52 . . . no
N2 C7 C6 112.86 . . . yes
N2 C7 C9 126.16 . . . yes
C6 C7 C9 120.97 . . . no
N2 C10 C11 119.87 . . . yes
N2 C10 C15 118.91 . . . yes
C11 C10 C15 120.82 . . . no
C10 C11 C12 117.71 . . . no
C10 C11 C22 123.07 . . . no
C12 C11 C22 119.11 . . . no
C11 C12 C13 121.94 . . . no
C12 C13 C14 119.68 . . . no
C13 C14 C15 120.57 . . . no
C10 C15 C14 119.23 . . . no
C10 C15 C16 121.41 . . . no
C14 C15 C16 119.28 . . . no
C15 C16 C17 117.76 . . . no
C15 C16 C21 120.73 . . . no
C17 C16 C21 121.41 . . . no
C16 C17 C18 117.04 . . . no
F1 C18 C17 117.50 . . . yes
F1 C18 C19 119.46 . . . yes
C17 C18 C19 123.03 . . . no
C18 C19 C20 117.85 . . . no
F2 C20 C19 118.42 . . . yes
F2 C20 C21 118.72 . . . yes
C19 C20 C21 122.86 . . . no
C16 C21 C20 117.80 . . . no
C11 C22 C23 117.77 . . . no
C11 C22 C27 122.59 . . . no
C23 C22 C27 119.54 . . . no
C22 C23 C24 120.16 . . . no
F3 C24 C23 119.02 . . . yes
F3 C24 C25 119.28 . . . yes
C23 C24 C25 121.69 . . . no
C24 C25 C26 116.89 . . . no
F4 C26 C25 117.87 . . . yes
F4 C26 C27 118.14 . . . yes
C25 C26 C27 123.97 . . . no
C22 C27 C26 117.69 . . . no
N1 C28 C29 118.95 . . . yes
N1 C28 C33 119.97 . . . yes
C29 C28 C33 121.06 . . . no
C28 C29 C30 118.58 . . . no
C28 C29 C40 122.78 . . . no
C30 C29 C40 118.54 . . . no
C29 C30 C31 121.26 . . . no
C30 C31 C32 119.38 . . . no
C31 C32 C33 121.65 . . . no
C28 C33 C32 117.93 . . . no
C28 C33 C34 123.89 . . . no
C32 C33 C34 118.16 . . . no
C33 C34 C35 121.04 . . . no
C33 C34 C39 117.58 . . . no
C35 C34 C39 120.74 . . . no
C34 C35 C36 117.69 . . . no
F5 C36 C35 116.92 . . . yes
F5 C36 C37 119.95 . . . yes
C35 C36 C37 123.09 . . . no
C36 C37 C38 116.87 . . . no
F6 C38 C37 117.50 . . . yes
F6 C38 C39 118.86 . . . yes
C37 C38 C39 123.64 . . . no
C34 C39 C38 117.93 . . . no
C29 C40 C41 120.99 . . . no
C29 C40 C45 118.69 . . . no
C41 C40 C45 119.89 . . . no
C40 C41 C42 118.03 . . . no
F7 C42 C41 118.43 . . . yes
F7 C42 C43 117.89 . . . yes
C41 C42 C43 123.67 . . . no
C42 C43 C44 116.49 . . . no
F8 C44 C43 118.15 . . . yes
F8 C44 C45 119.05 . . . yes
C43 C44 C45 122.78 . . . no
C40 C45 C44 119.07 . . . no
C2 C1 H1 111.00 . . . no
C2 C1 H2 110.00 . . . no
C2 C1 H3 111.00 . . . no
H1 C1 H2 108.00 . . . no
H1 C1 H3 108.00 . . . no
H2 C1 H3 108.00 . . . no
C2 C3 H4 118.00 . . . no
C4 C3 H4 119.00 . . . no
C6 C8 H5 109.00 . . . no
C6 C8 H6 110.00 . . . no
C6 C8 H7 110.00 . . . no
H5 C8 H6 109.00 . . . no
H5 C8 H7 109.00 . . . no
H6 C8 H7 109.00 . . . no
C7 C9 H8 110.00 . . . no
C7 C9 H9 110.00 . . . no
C7 C9 H10 110.00 . . . no
H8 C9 H9 109.00 . . . no
H8 C9 H10 109.00 . . . no
H9 C9 H10 109.00 . . . no
C11 C12 H11 119.00 . . . no
C13 C12 H11 119.00 . . . no
C12 C13 H12 120.00 . . . no
C14 C13 H12 120.00 . . . no
C13 C14 H13 120.00 . . . no
C15 C14 H13 120.00 . . . no
C16 C17 H14 121.00 . . . no
C18 C17 H14 122.00 . . . no
C18 C19 H15 121.00 . . . no
C20 C19 H15 121.00 . . . no
C16 C21 H16 121.00 . . . no
C20 C21 H16 121.00 . . . no
C22 C23 H17 120.00 . . . no
C24 C23 H17 120.00 . . . no
C24 C25 H18 122.00 . . . no
C26 C25 H18 122.00 . . . no
C22 C27 H19 121.00 . . . no
C26 C27 H19 121.00 . . . no
C29 C30 H20 120.00 . . . no
C31 C30 H20 119.00 . . . no
C30 C31 H21 120.00 . . . no
C32 C31 H21 120.00 . . . no
C31 C32 H22 119.00 . . . no
C33 C32 H22 119.00 . . . no
C34 C35 H23 121.00 . . . no
C36 C35 H23 121.00 . . . no
C36 C37 H24 121.00 . . . no
C38 C37 H24 122.00 . . . no
C34 C39 H25 121.00 . . . no
C38 C39 H25 121.00 . . . no
C40 C41 H26 121.00 . . . no
C42 C41 H26 121.00 . . . no
C42 C43 H27 122.00 . . . no
C44 C43 H27 122.00 . . . no
C40 C45 H28 120.00 . . . no
C44 C45 H28 121.00 . . . no
C48 C47 C52 112.89 . . . no
C48 C47 B1 119.78 . . . yes
C52 C47 B1 126.61 . . . yes
F9 C48 C47 119.18 . . . yes
F9 C48 C49 115.64 . . . yes
C47 C48 C49 125.16 . . . no
F10 C49 C48 121.25 . . . yes
F10 C49 C50 119.63 . . . yes
C48 C49 C50 119.08 . . . no
F11 C50 C49 120.29 . . . yes
F11 C50 C51 120.22 . . . yes
C49 C50 C51 119.48 . . . no
F12 C51 C50 119.97 . . . yes
F12 C51 C52 120.54 . . . yes
C50 C51 C52 119.49 . . . no
F13 C52 C47 120.83 . . . yes
F13 C52 C51 115.26 . . . yes
C47 C52 C51 123.90 . . . no
C54 C53 C58 112.81 . . . no
C54 C53 B1 126.94 . . . yes
C58 C53 B1 119.74 . . . yes
F14 C54 C53 121.06 . . . yes
F14 C54 C55 114.53 . . . yes
C53 C54 C55 124.41 . . . no
F15 C55 C54 120.79 . . . yes
F15 C55 C56 119.74 . . . yes
C54 C55 C56 119.46 . . . no
F16 C56 C55 120.40 . . . yes
F16 C56 C57 119.88 . . . yes
C55 C56 C57 119.73 . . . no
F17 C57 C56 120.61 . . . yes
F17 C57 C58 120.25 . . . yes
C56 C57 C58 119.13 . . . no
F18 C58 C53 119.33 . . . yes
F18 C58 C57 116.24 . . . yes
C53 C58 C57 124.42 . . . no
C60 C59 C64 112.62 . . . no
C60 C59 B1 127.72 . . . yes
C64 C59 B1 119.10 . . . yes
F19 C60 C59 121.32 . . . yes
F19 C60 C61 114.78 . . . yes
C59 C60 C61 123.90 . . . no
F20 C61 C60 119.45 . . . yes
F20 C61 C62 119.67 . . . yes
C60 C61 C62 120.88 . . . no
F21 C62 C61 121.21 . . . yes
F21 C62 C63 120.20 . . . yes
C61 C62 C63 118.59 . . . no
F22 C63 C62 120.29 . . . yes
F22 C63 C64 121.31 . . . yes
C62 C63 C64 118.40 . . . no
F23 C64 C59 119.27 . . . yes
F23 C64 C63 115.12 . . . yes
C59 C64 C63 125.60 . . . no
C66 C65 C70 112.34 . . . no
C66 C65 B1 118.61 . . . yes
C70 C65 B1 127.98 . . . yes
F24 C66 C65 120.23 . . . yes
F24 C66 C67 114.17 . . . yes
C65 C66 C67 125.59 . . . no
F25 C67 C66 121.44 . . . yes
F25 C67 C68 119.72 . . . yes
C66 C67 C68 118.79 . . . no
F26 C68 C67 120.52 . . . yes
F26 C68 C69 120.70 . . . yes
C67 C68 C69 118.78 . . . no
F27 C69 C68 119.08 . . . yes
F27 C69 C70 120.81 . . . yes
C68 C69 C70 120.09 . . . no
F28 C70 C65 119.62 . . . yes
F28 C70 C69 116.02 . . . yes
C65 C70 C69 124.36 . . . no
Cl1 C46 Cl2 114.47 . . . yes
Cl1 C46 H33 108.00 . . . no
Cl2 C46 H32 109.00 . . . no
Cl1 C46 H32 109.00 . . . no
H32 C46 H33 108.00 . . . no
Cl2 C46 H33 109.00 . . . no
C59 B1 C65 100.38 . . . yes
C47 B1 C53 100.95 . . . yes
C47 B1 C59 113.53 . . . yes
C47 B1 C65 114.88 . . . yes
C53 B1 C59 114.23 . . . yes
C53 B1 C65 113.55 . . . yes

loop_
_geom_bond_atom_site_label_1
_geom_bond_atom_site_label_2
_geom_bond_distance
_geom_bond_site_symmetry_1
_geom_bond_site_symmetry_2
_geom_bond_publ_flag
Ni1 O1 1.8172 . . yes
Ni1 O2 1.8034 . . yes
Ni1 N1 1.8776 . . yes
Ni1 N2 1.8787 . . yes
Cl1 C46 1.7025 . . yes
Cl2 C46 1.7302 . . yes
F1 C18 1.3586 . . yes
F2 C20 1.3559 . . yes
F3 C24 1.3440 . . yes
F4 C26 1.3618 . . yes
F5 C36 1.3558 . . yes
F6 C38 1.3505 . . yes
F7 C42 1.3591 . . yes
F8 C44 1.3533 . . yes
F9 C48 1.3543 . . yes
F10 C49 1.3533 . . yes
F11 C50 1.3504 . . yes
F12 C51 1.3381 . . yes
F13 C52 1.3492 . . yes
F14 C54 1.3561 . . yes
F15 C55 1.3453 . . yes
F16 C56 1.3664 . . yes
F17 C57 1.3530 . . yes
F18 C58 1.3504 . . yes
F19 C60 1.3627 . . yes
F20 C61 1.3625 . . yes
F21 C62 1.3399 . . yes
F22 C63 1.3448 . . yes
F23 C64 1.3495 . . yes
F24 C66 1.4938 . . yes
F25 C67 1.3505 . . yes
F26 C68 1.3491 . . yes
F27 C69 1.3454 . . yes
F28 C70 1.3520 . . yes
O1 C2 1.2861 . . yes
O2 C4 1.2822 . . yes
N1 C6 1.2996 . . yes
N1 C28 1.4635 . . yes
N2 C10 1.4586 . . yes
N2 C7 1.2797 . . yes
C1 C2 1.5041 . . no
C2 C3 1.3766 . . no
C3 C4 1.3764 . . no
C4 C5 1.4870 . . no
C6 C8 1.4830 . . no
C6 C7 1.4903 . . no
C7 C9 1.4927 . . no
C10 C11 1.3983 . . no
C10 C15 1.3966 . . no
C11 C22 1.4919 . . no
C11 C12 1.3862 . . no
C12 C13 1.3750 . . no
C13 C14 1.3748 . . no
C14 C15 1.3833 . . no
C15 C16 1.5013 . . no
C16 C21 1.3753 . . no
C16 C17 1.3949 . . no
C17 C18 1.3816 . . no
C18 C19 1.3599 . . no
C19 C20 1.3553 . . no
C20 C21 1.3809 . . no
C22 C23 1.3790 . . no
C22 C27 1.3875 . . no
C23 C24 1.3677 . . no
C24 C25 1.3636 . . no
C25 C26 1.3688 . . no
C26 C27 1.3659 . . no
C28 C33 1.4018 . . no
C28 C29 1.3991 . . no
C29 C40 1.4949 . . no
C29 C30 1.3788 . . no
C30 C31 1.3832 . . no
C31 C32 1.3763 . . no
C32 C33 1.3871 . . no
C33 C34 1.5035 . . no
C34 C39 1.3768 . . no
C34 C35 1.3769 . . no
C35 C36 1.3890 . . no
C36 C37 1.3548 . . no
C37 C38 1.3516 . . no
C38 C39 1.3746 . . no
C40 C41 1.3860 . . no
C40 C45 1.3801 . . no
C41 C42 1.3692 . . no
C42 C43 1.3576 . . no
C43 C44 1.3744 . . no
C44 C45 1.3601 . . no
C1 H1 0.9000 . . no
C1 H3 0.8900 . . no
C1 H2 0.8900 . . no
C3 H4 0.9300 . . no
C8 H5 0.9400 . . no
C8 H7 0.9400 . . no
C8 H6 0.9500 . . no
C9 H9 0.9400 . . no
C9 H10 0.9400 . . no
C9 H8 0.9400 . . no
C12 H11 0.9300 . . no
C13 H12 0.9300 . . no
C14 H13 0.9300 . . no
C17 H14 0.9300 . . no
C19 H15 0.9300 . . no
C21 H16 0.9300 . . no
C23 H17 0.9300 . . no
C25 H18 0.9300 . . no
C27 H19 0.9300 . . no
C30 H20 0.9300 . . no
C31 H21 0.9300 . . no
C32 H22 0.9300 . . no
C35 H23 0.9300 . . no
C37 H24 0.9300 . . no
C39 H25 0.9200 . . no
C41 H26 0.9300 . . no
C43 H27 0.9300 . . no
C45 H28 0.9300 . . no
C47 C52 1.3960 . . no
C47 B1 1.6517 . . yes
C47 C48 1.3794 . . no
C48 C49 1.3735 . . no
C49 C50 1.3635 . . no
C50 C51 1.3685 . . no
C51 C52 1.3787 . . no
C53 C58 1.3985 . . no
C53 B1 1.6521 . . yes
C53 C54 1.3799 . . no
C54 C55 1.3786 . . no
C55 C56 1.3574 . . no
C56 C57 1.3651 . . no
C57 C58 1.3708 . . no
C59 B1 1.6502 . . yes
C59 C64 1.3899 . . no
C59 C60 1.3743 . . no
C60 C61 1.3761 . . no
C61 C62 1.3599 . . no
C62 C63 1.3743 . . no
C63 C64 1.3769 . . no
C65 B1 1.6455 . . yes
C65 C66 1.3848 . . no
C65 C70 1.3877 . . no
C66 C67 1.3752 . . no
C67 C68 1.3739 . . no
C68 C69 1.3668 . . no
C69 C70 1.3753 . . no
C46 H32 0.9600 . . no
C46 H33 0.9600 . . no
